data_7133796
loop_
_publ_author_name
'Tang, Beili'
'Ju, Shaoying'
'Yan, Weili'
'Chen, Ting'
'Stephan, Douglas W.'
'Wu, Yile'

_publ_section_title
;
 Reactivity of <i>N</i>-(isocyanoimino)triphenylphosphorane toward group
 13 Lewis acids.
;
_journal_issue 88
_journal_name_full 'Chemical communications (Cambridge, England)'
_journal_page_first 12932
_journal_page_last 12935
_journal_paper_doi 10.1039/d4cc04490h
_journal_volume 60
_journal_year 2024
_chemical_formula_moiety 'C50 H30 Al F10 N4 P2, Al C24 F20, C7 H8, 0.5[], 1[]'
_chemical_formula_sum 'C81 H38 Al2 F30 N4 P2'
_chemical_formula_weight 1753.05
_space_group_crystal_system triclinic
_space_group_IT_number 2
_space_group_name_Hall '-P 1'
_space_group_name_H-M_alt 'P -1'
_atom_sites_solution_hydrogens geom
_atom_sites_solution_primary dual
_audit_creation_date 2024-08-26
_audit_creation_method
;
Olex2 1.5
(compiled 2024.02.16 svn.r378c4104 for OlexSys, GUI svn.r6928)
;
_audit_update_record
;
2024-08-26 deposited with the CCDC.	2024-10-01 downloaded from the CCDC.
;
_cell_angle_alpha 94.3340(10)
_cell_angle_beta 99.0020(10)
_cell_angle_gamma 100.3890(10)
_cell_formula_units_Z 2
_cell_length_a 11.2784(2)
_cell_length_b 17.5791(4)
_cell_length_c 20.1614(5)
_cell_measurement_reflns_used 8454
_cell_measurement_temperature 150.0
_cell_measurement_theta_max 67.874
_cell_measurement_theta_min 2.232
_cell_volume 3861.10(15)
_computing_cell_refinement 'SAINT V8.40B (?, 2016)'
_computing_data_reduction 'SAINT V8.40B (?, 2016)'
_computing_molecular_graphics 'Olex2 1.5 (Dolomanov et al., 2009)'
_computing_publication_material 'Olex2 1.5 (Dolomanov et al., 2009)'
_computing_structure_refinement 'SHELXL 2018/3 (Sheldrick, 2015)'
_computing_structure_solution 'SHELXT 2018/2 (Sheldrick, 2018)'
_diffrn_ambient_temperature 150.0
_diffrn_measured_fraction_theta_full 0.996
_diffrn_measured_fraction_theta_max 0.994
_diffrn_measurement_device_type 'Bruker APEX-II CCD'
_diffrn_measurement_method '\f and \w scans'
_diffrn_radiation_type CuK\a
_diffrn_radiation_wavelength 1.54178
_diffrn_reflns_av_R_equivalents 0.0751
_diffrn_reflns_av_unetI/netI 0.0682
_diffrn_reflns_Laue_measured_fraction_full 0.996
_diffrn_reflns_Laue_measured_fraction_max 0.994
_diffrn_reflns_limit_h_max 13
_diffrn_reflns_limit_h_min -13
_diffrn_reflns_limit_k_max 21
_diffrn_reflns_limit_k_min -21
_diffrn_reflns_limit_l_max 24
_diffrn_reflns_limit_l_min -24
_diffrn_reflns_number 50107
_diffrn_reflns_point_group_measured_fraction_full 0.996
_diffrn_reflns_point_group_measured_fraction_max 0.994
_diffrn_reflns_theta_full 67.679
_diffrn_reflns_theta_max 68.346
_diffrn_reflns_theta_min 2.231
_diffrn_source_current 1.2
_diffrn_source_power 0.06
_diffrn_source_voltage 50.0
_diffrn_standards_number 0
_exptl_absorpt_coefficient_mu 1.820
_exptl_absorpt_correction_T_max 0.7531
_exptl_absorpt_correction_T_min 0.6493
_exptl_absorpt_correction_type multi-scan
_exptl_absorpt_process_details
;
SADABS-2016/2 (Bruker,2016/2) was used for absorption correction.
wR2(int) was 0.0981 before and 0.0657 after correction.
The Ratio of minimum to maximum transmission is 0.8622.
The \l/2 correction factor is Not present.
;
_exptl_crystal_colour 'light yellow'
_exptl_crystal_colour_modifier light
_exptl_crystal_colour_primary yellow
_exptl_crystal_density_diffrn 1.508
_exptl_crystal_description block
_exptl_crystal_F_000 1756
_refine_diff_density_max 0.445
_refine_diff_density_min -0.442
_refine_diff_density_rms 0.064
_refine_ls_extinction_method none
_refine_ls_goodness_of_fit_ref 1.012
_refine_ls_hydrogen_treatment constr
_refine_ls_matrix_type full
_refine_ls_number_parameters 1073
_refine_ls_number_reflns 14089
_refine_ls_number_restraints 0
_refine_ls_restrained_S_all 1.012
_refine_ls_R_factor_all 0.0799
_refine_ls_R_factor_gt 0.0526
_refine_ls_shift/su_max 0.001
_refine_ls_shift/su_mean 0.000
_refine_ls_structure_factor_coef Fsqd
_refine_ls_weighting_details 'w=1/[\s^2^(Fo^2^)+(0.0707P)^2^] where P=(Fo^2^+2Fc^2^)/3'
_refine_ls_weighting_scheme calc
_refine_ls_wR_factor_gt 0.1299
_refine_ls_wR_factor_ref 0.1439
_reflns_Friedel_coverage 0.000
_reflns_number_gt 9263
_reflns_number_total 14089
_reflns_threshold_expression 'I > 2\s(I)'
_cod_data_source_file d4cc04490h2.cif
_cod_data_source_block m1
_cod_depositor_comments 'Adding full bibliography for 7133795--7133800.cif.'
_cod_database_code 7133796
_shelx_shelxl_version_number 2018/3
_shelx_space_group_comment
;
The symmetry employed for this shelxl refinement is uniquely defined
by the following loop, which should always be used as a source of
symmetry information in preference to the above space-group names.
They are only intended as comments.
;
_olex2_refinement_description
;
1. Fixed Uiso
 At 1.2 times of:
  All C(H) groups
 At 1.5 times of:
  All C(H,H,H) groups
2.a Aromatic/amide H refined with riding coordinates:
 C01C(H01C), C01F(H01F), C01I(H01I), C01J(H01J), C01L(H01L), C01N(H01N),
 C01O(H01O), C01P(H01P), C01R(H01R), C01S(H01S), C01T(H01T), C01Y(H01Y),
 C01Z(H01Z), C023(H023), C026(H026), C027(H027), C029(H029), C02B(H02B),
 C02C(H02C), C02D(H02D), C02E(H02E), C02F(H02F), C02H(H02H), C02K(H02K),
 C02O(H02O), C02P(H02P), C02R(H02R), C02U(H02U), C02Z(H02Z), C033(H033),
 C035(H035), C037(H037), C038(H038), C039(H039), C03A(H03A)
2.b Idealised Me refined as rotating group:
 C03C(H03B,H03C,H03D)
;
_smtbx_masks_special_details
;
A solvent mask was calculated and 54 electrons were 
found in a volume of 270\%A^3^ in 3 voids per unit cell. 
This is consistent with the presence of 
0.5[None] per formula unit 
which account for 0 electrons 
per unit cell.
;
_smtbx_masks_void_probe_radius 1.2
_smtbx_masks_void_truncation_radius 1.2
_platon_squeeze_void_probe_radius 1.20
_olex2_submission_special_instructions 'No special instructions were received'

loop_
_space_group_symop_operation_xyz
'x, y, z'
'-x, -y, -z'

loop_
_atom_site_label
_atom_site_type_symbol
_atom_site_fract_x
_atom_site_fract_y
_atom_site_fract_z
_atom_site_U_iso_or_equiv
_atom_site_adp_type
_atom_site_occupancy
_atom_site_site_symmetry_order
_atom_site_calc_flag
_atom_site_refinement_flags_posn
_atom_site_refinement_flags_adp
_atom_site_refinement_flags_occupancy
_atom_site_disorder_assembly
_atom_site_disorder_group
P001 P 0.67168(7) 0.72654(4) 1.08472(4) 0.02264(16) Uani 1 1 d . . . . .
P002 P 0.54212(7) 0.65840(4) 0.79172(4) 0.02447(17) Uani 1 1 d . . . . .
Al03 Al 0.68689(8) 0.76667(5) 0.93109(4) 0.02286(19) Uani 1 1 d . . . . .
Al04 Al 0.90020(9) 0.30508(5) 0.61119(5) 0.0324(2) Uani 1 1 d . . . . .
F005 F 0.78274(17) 0.89955(11) 0.84372(10) 0.0391(5) Uani 1 1 d . . . . .
F006 F 0.9096(2) 0.26171(11) 0.76672(10) 0.0434(5) Uani 1 1 d . . . . .
F007 F 0.47442(18) 0.84240(12) 0.97558(11) 0.0471(5) Uani 1 1 d . . . . .
F008 F 1.12470(18) 0.25431(11) 0.68750(11) 0.0489(5) Uani 1 1 d . . . . .
F009 F 0.83569(18) 0.63798(11) 0.91202(11) 0.0460(5) Uani 1 1 d . . . . .
F00A F 0.91687(18) 0.90943(11) 0.97235(11) 0.0449(5) Uani 1 1 d . . . . .
F00B F 0.6990(2) 1.02805(12) 0.81140(12) 0.0529(6) Uani 1 1 d . . . . .
F00C F 0.65723(19) 0.23285(13) 0.64922(10) 0.0502(5) Uani 1 1 d . . . . .
F00D F 0.5002(2) 1.06290(11) 0.85965(12) 0.0543(6) Uani 1 1 d . . . . .
F00E F 0.9047(2) 0.48173(12) 0.64674(12) 0.0534(6) Uani 1 1 d . . . . .
F00F F 0.38835(19) 0.96935(13) 0.94077(12) 0.0510(5) Uani 1 1 d . . . . .
F00G F 0.73536(19) 0.12600(12) 0.57070(12) 0.0535(6) Uani 1 1 d . . . . .
F00H F 1.1525(2) 0.43516(14) 0.64923(11) 0.0573(6) Uani 1 1 d . . . . .
F00I F 0.9101(2) 0.34742(13) 0.88100(10) 0.0511(5) Uani 1 1 d . . . . .
F00J F 1.1723(2) 0.11643(12) 0.72246(13) 0.0608(7) Uani 1 1 d . . . . .
F00K F 1.15818(19) 0.90985(14) 0.99304(13) 0.0630(7) Uani 1 1 d . . . . .
F00L F 0.7753(2) 0.37565(15) 0.47359(13) 0.0656(7) Uani 1 1 d . . . . .
F00M F 0.8966(2) 0.56740(12) 0.76277(14) 0.0641(7) Uani 1 1 d . . . . .
F00N F 0.9249(2) 0.26656(15) 0.46145(12) 0.0635(7) Uani 1 1 d . . . . .
F00O F 0.8994(2) 0.49937(14) 0.88032(13) 0.0619(6) Uani 1 1 d . . . . .
F00P F 0.9998(2) -0.01398(12) 0.68758(14) 0.0706(8) Uani 1 1 d . . . . .
N00Q N 0.6241(2) 0.71324(13) 1.00242(12) 0.0216(5) Uani 1 1 d . . . . .
N00R N 0.5829(2) 0.68239(13) 0.87377(12) 0.0242(5) Uani 1 1 d . . . . .
F00S F 1.3220(2) 0.48507(14) 0.57505(14) 0.0669(7) Uani 1 1 d . . . . .
F00T F 0.3618(2) 0.27612(15) 0.47297(13) 0.0650(7) Uani 1 1 d . . . . .
F00U F 0.7797(2) -0.00778(12) 0.61186(15) 0.0706(8) Uani 1 1 d . . . . .
F00V F 1.0792(2) 0.63996(15) 0.93181(15) 0.0708(7) Uani 1 1 d . . . . .
F00W F 0.4210(2) 0.21487(17) 0.59095(13) 0.0702(8) Uani 1 1 d . . . . .
F00X F 0.5402(2) 0.35563(16) 0.41540(13) 0.0709(8) Uani 1 1 d . . . . .
F00Y F 1.23911(19) 0.77548(18) 0.97084(15) 0.0769(8) Uani 1 1 d . . . . .
F00Z F 1.2927(2) 0.43034(16) 0.44342(13) 0.0710(7) Uani 1 1 d . . . . .
N010 N 0.5107(2) 0.62977(13) 0.90789(12) 0.0259(5) Uani 1 1 d . . . . .
F011 F 1.0931(3) 0.3205(2) 0.38719(12) 0.0839(9) Uani 1 1 d . . . . .
N012 N 0.4132(3) 0.55580(16) 1.04245(14) 0.0374(7) Uani 1 1 d . . . . .
C013 C 0.5563(3) 0.74951(16) 1.12942(15) 0.0260(6) Uani 1 1 d . . . . .
C014 C 0.7947(3) 0.80892(16) 1.10271(15) 0.0253(6) Uani 1 1 d . . . . .
C015 C 0.5683(3) 0.56416(16) 0.76477(15) 0.0249(6) Uani 1 1 d . . . . .
C016 C 0.3833(3) 0.66191(16) 0.76818(15) 0.0277(7) Uani 1 1 d . . . . .
C017 C 0.6341(3) 0.72930(17) 0.75320(15) 0.0281(7) Uani 1 1 d . . . . .
C018 C 0.4681(3) 0.59651(17) 1.01152(15) 0.0269(6) Uani 1 1 d . . . . .
C019 C 0.7216(3) 0.64037(17) 1.11088(16) 0.0279(7) Uani 1 1 d . . . . .
C01A C 0.6324(3) 0.86513(16) 0.91158(15) 0.0260(6) Uani 1 1 d . . . . .
C01B C 0.8664(3) 0.77353(18) 0.94064(16) 0.0289(7) Uani 1 1 d . . . . .
C01C C 0.4364(3) 0.74707(17) 1.09743(16) 0.0292(7) Uani 1 1 d . . . . .
H01C H 0.413867 0.732821 1.050115 0.035 Uiso 1 1 calc R U . . .
C01D C 0.5368(3) 0.64792(16) 0.97242(15) 0.0250(6) Uani 1 1 d . . . . .
C01E C 0.6843(3) 0.91506(17) 0.86961(16) 0.0291(7) Uani 1 1 d . . . . .
C01F C 0.5751(3) 0.50771(17) 0.80937(16) 0.0307(7) Uani 1 1 d . . . . .
H01F H 0.568866 0.519395 0.855330 0.037 Uiso 1 1 calc R U . . .
C01G C 0.5316(3) 0.88650(17) 0.93405(16) 0.0307(7) Uani 1 1 d . . . . .
C01H C 0.7286(3) 0.30281(18) 0.56391(17) 0.0340(7) Uani 1 1 d . . . . .
C01I C 0.9145(3) 0.80005(19) 1.12364(17) 0.0336(7) Uani 1 1 d . . . . .
H01I H 0.933086 0.749623 1.126030 0.040 Uiso 1 1 calc R U . . .
C01J C 0.5800(3) 0.54686(19) 0.69776(16) 0.0349(7) Uani 1 1 d . . . . .
H01J H 0.578494 0.585588 0.667389 0.042 Uiso 1 1 calc R U . . .
C01K C 0.9142(3) 0.7072(2) 0.93164(17) 0.0352(7) Uani 1 1 d . . . . .
C01L C 0.7670(3) 0.88287(17) 1.09921(16) 0.0312(7) Uani 1 1 d . . . . .
H01L H 0.684991 0.888623 1.085120 0.037 Uiso 1 1 calc R U . . .
C01M C 0.9097(3) 0.33781(19) 0.76197(17) 0.0345(7) Uani 1 1 d . . . . .
C01N C 0.3315(3) 0.71021(19) 0.80802(18) 0.0368(8) Uani 1 1 d . . . . .
H01N H 0.379646 0.739819 0.847619 0.044 Uiso 1 1 calc R U . . .
C01O C 0.3119(3) 0.61859(19) 0.71002(17) 0.0345(7) Uani 1 1 d . . . . .
H01O H 0.346260 0.584996 0.682717 0.041 Uiso 1 1 calc R U . . .
C01P C 0.7693(3) 0.59620(18) 1.06491(17) 0.0341(7) Uani 1 1 d . . . . .
H01P H 0.776660 0.612791 1.021720 0.041 Uiso 1 1 calc R U . . .
C01Q C 0.9278(3) 0.19771(18) 0.62814(16) 0.0337(7) Uani 1 1 d . . . . .
C01R C 0.3500(3) 0.76555(19) 1.13500(18) 0.0371(8) Uani 1 1 d . . . . .
H01R H 0.268437 0.763698 1.113133 0.044 Uiso 1 1 calc R U . . .
C01S C 0.5988(3) 0.41690(18) 0.71996(18) 0.0358(8) Uani 1 1 d . . . . .
H01S H 0.607474 0.366220 0.704253 0.043 Uiso 1 1 calc R U . . .
C01T C 0.7582(3) 0.72690(19) 0.75644(18) 0.0354(8) Uani 1 1 d . . . . .
H01T H 0.792399 0.689126 0.780240 0.043 Uiso 1 1 calc R U . . .
C01U C 0.9532(3) 0.84089(19) 0.96080(17) 0.0350(7) Uani 1 1 d . . . . .
C01V C 0.9073(3) 0.3807(2) 0.82217(18) 0.0394(8) Uani 1 1 d . . . . .
C01W C 0.8453(3) 0.1278(2) 0.60980(18) 0.0389(8) Uani 1 1 d . . . . .
C01X C 1.0361(3) 0.18965(18) 0.66570(17) 0.0368(8) Uani 1 1 d . . . . .
C01Y C 0.8601(3) 0.94793(19) 1.11643(19) 0.0393(8) Uani 1 1 d . . . . .
H01Y H 0.842124 0.998506 1.113986 0.047 Uiso 1 1 calc R U . . .
C01Z C 0.5939(3) 0.47298(19) 0.67567(17) 0.0390(8) Uani 1 1 d . . . . .
H01Z H 0.600118 0.460773 0.629788 0.047 Uiso 1 1 calc R U . . .
C020 C 0.6434(3) 0.98107(18) 0.85163(18) 0.0356(8) Uani 1 1 d . . . . .
C021 C 0.5434(3) 0.99893(18) 0.87588(18) 0.0383(8) Uani 1 1 d . . . . .
C022 C 0.6314(3) 0.2640(2) 0.58970(16) 0.0372(8) Uani 1 1 d . . . . .
C023 C 0.8060(3) 0.52806(19) 1.0823(2) 0.0408(9) Uani 1 1 d . . . . .
H023 H 0.838985 0.498134 1.051198 0.049 Uiso 1 1 calc R U . . .
C024 C 1.1323(3) 0.4052(2) 0.58280(18) 0.0393(8) Uani 1 1 d . . . . .
C025 C 1.0282(3) 0.34965(19) 0.55828(17) 0.0364(8) Uani 1 1 d . . . . .
C026 C 0.5911(3) 0.43399(18) 0.78642(17) 0.0345(7) Uani 1 1 d . . . . .
H026 H 0.596634 0.395597 0.816886 0.041 Uiso 1 1 calc R U . . .
C027 C 0.5884(3) 0.77274(17) 1.19920(16) 0.0311(7) Uani 1 1 d . . . . .
H027 H 0.670259 0.776179 1.221385 0.037 Uiso 1 1 calc R U . . .
C028 C 0.9099(3) 0.36824(18) 0.70057(18) 0.0342(7) Uani 1 1 d . . . . .
C029 C 0.5007(3) 0.79061(19) 1.23564(18) 0.0383(8) Uani 1 1 d . . . . .
H029 H 0.522701 0.805745 1.282853 0.046 Uiso 1 1 calc R U . . .
C02A C 0.6906(3) 0.3343(2) 0.50454(18) 0.0395(8) Uani 1 1 d . . . . .
C02B C 0.7125(3) 0.61645(19) 1.17413(17) 0.0358(8) Uani 1 1 d . . . . .
H02B H 0.681660 0.646639 1.206052 0.043 Uiso 1 1 calc R U . . .
C02C C 0.5845(3) 0.78554(19) 0.71851(18) 0.0395(8) Uani 1 1 d . . . . .
H02C H 0.500539 0.787930 0.716310 0.047 Uiso 1 1 calc R U . . .
C02D C 0.7945(3) 0.50399(19) 1.1447(2) 0.0436(9) Uani 1 1 d . . . . .
H02D H 0.818113 0.456782 1.156123 0.052 Uiso 1 1 calc R U . . .
C02E C 0.1905(3) 0.6250(2) 0.69243(19) 0.0425(9) Uani 1 1 d . . . . .
H02E H 0.142078 0.596341 0.652466 0.051 Uiso 1 1 calc R U . . .
C02F C 0.3820(3) 0.7866(2) 1.20398(18) 0.0404(8) Uani 1 1 d . . . . .
H02F H 0.322127 0.798283 1.229397 0.048 Uiso 1 1 calc R U . . .
C02G C 0.4871(3) 0.95182(19) 0.91699(18) 0.0360(8) Uani 1 1 d . . . . .
C02H C 0.8304(4) 0.7791(2) 0.7252(2) 0.0451(9) Uani 1 1 d . . . . .
H02H H 0.914629 0.777536 0.727369 0.054 Uiso 1 1 calc R U . . .
C02I C 0.5703(4) 0.3259(2) 0.47413(18) 0.0459(9) Uani 1 1 d . . . . .
C02J C 0.9067(3) 0.4467(2) 0.7043(2) 0.0406(8) Uani 1 1 d . . . . .
C02K C 0.7493(3) 0.5474(2) 1.19043(19) 0.0434(9) Uani 1 1 d . . . . .
H02K H 0.742969 0.530477 1.233601 0.052 Uiso 1 1 calc R U . . .
C02L C 1.0218(3) 0.3233(2) 0.49143(18) 0.0426(8) Uani 1 1 d . . . . .
C02M C 1.0772(3) 0.8428(2) 0.97208(19) 0.0446(9) Uani 1 1 d . . . . .
C02N C 0.9030(3) 0.49141(19) 0.7632(2) 0.0442(9) Uani 1 1 d . . . . .
C02O C 1.0066(3) 0.8658(2) 1.14100(18) 0.0398(8) Uani 1 1 d . . . . .
H02O H 1.088647 0.860419 1.155544 0.048 Uiso 1 1 calc R U . . .
C02P C 0.9792(3) 0.9390(2) 1.13719(19) 0.0431(9) Uani 1 1 d . . . . .
H02P H 1.042837 0.983607 1.148941 0.052 Uiso 1 1 calc R U . . .
C02Q C 0.9030(3) 0.4577(2) 0.8223(2) 0.0448(9) Uani 1 1 d . . . . .
C02R C 0.1395(3) 0.6725(2) 0.7324(2) 0.0448(9) Uani 1 1 d . . . . .
H02R H 0.055910 0.675882 0.720293 0.054 Uiso 1 1 calc R U . . .
C02S C 1.0626(3) 0.12053(19) 0.68597(19) 0.0418(9) Uani 1 1 d . . . . .
C02T C 0.4789(3) 0.2853(2) 0.50236(19) 0.0436(9) Uani 1 1 d . . . . .
C02U C 0.2097(3) 0.7152(2) 0.7900(2) 0.0433(9) Uani 1 1 d . . . . .
H02U H 0.174356 0.748122 0.817337 0.052 Uiso 1 1 calc R U . . .
C02V C 0.5102(3) 0.2544(2) 0.56216(19) 0.0438(9) Uani 1 1 d . . . . .
C02W C 1.0373(3) 0.7066(2) 0.9419(2) 0.0480(10) Uani 1 1 d . . . . .
C02X C 0.9762(4) 0.0546(2) 0.6682(2) 0.0479(10) Uani 1 1 d . . . . .
C02Y C 1.2209(4) 0.4325(2) 0.5472(2) 0.0473(9) Uani 1 1 d . . . . .
C02Z C 0.6587(4) 0.8372(2) 0.6877(2) 0.0514(10) Uani 1 1 d . . . . .
H02Z H 0.625542 0.875471 0.664154 0.062 Uiso 1 1 calc R U . . .
C030 C 1.1184(3) 0.7747(3) 0.9614(2) 0.0512(10) Uani 1 1 d . . . . .
C031 C 1.2075(4) 0.4049(2) 0.4803(2) 0.0505(10) Uani 1 1 d . . . . .
C032 C 0.8657(4) 0.0573(2) 0.6300(2) 0.0495(10) Uani 1 1 d . . . . .
C033 C 0.7804(4) 0.8342(2) 0.6905(2) 0.0516(10) Uani 1 1 d . . . . .
H033 H 0.830364 0.870060 0.668581 0.062 Uiso 1 1 calc R U . . .
C034 C 1.1061(4) 0.3493(3) 0.45240(19) 0.0526(10) Uani 1 1 d . . . . .
C035 C 0.5912(5) 0.0045(3) 0.3137(3) 0.0757(16) Uani 1 1 d . . . . .
H035 H 0.576896 -0.038075 0.279610 0.091 Uiso 1 1 calc R U . . .
C036 C 0.6739(5) 0.0705(3) 0.3081(3) 0.0744(15) Uani 1 1 d . . . . .
C037 C 0.6953(6) 0.1323(3) 0.3581(3) 0.089(2) Uani 1 1 d . . . . .
H037 H 0.751384 0.178593 0.354933 0.107 Uiso 1 1 calc R U . . .
C038 C 0.6370(7) 0.1266(4) 0.4107(4) 0.104(3) Uani 1 1 d . . . . .
H038 H 0.653371 0.169395 0.444653 0.124 Uiso 1 1 calc R U . . .
C039 C 0.5276(6) -0.0023(4) 0.3676(3) 0.098(2) Uani 1 1 d . . . . .
H039 H 0.469283 -0.047886 0.369762 0.117 Uiso 1 1 calc R U . . .
C03A C 0.5519(7) 0.0596(5) 0.4179(3) 0.105(2) Uani 1 1 d . . . . .
H03A H 0.512297 0.056902 0.456169 0.126 Uiso 1 1 calc R U . . .
C03C C 0.7401(6) 0.0770(4) 0.2505(4) 0.107(2) Uani 1 1 d . . . . .
H03B H 0.742028 0.024840 0.230331 0.160 Uiso 1 1 calc R U . . .
H03C H 0.824036 0.105627 0.266411 0.160 Uiso 1 1 calc R U . . .
H03D H 0.698323 0.104815 0.216692 0.160 Uiso 1 1 calc R U . . .

loop_
_atom_site_aniso_label
_atom_site_aniso_U_11
_atom_site_aniso_U_22
_atom_site_aniso_U_33
_atom_site_aniso_U_23
_atom_site_aniso_U_13
_atom_site_aniso_U_12
P001 0.0213(4) 0.0189(3) 0.0261(4) 0.0070(3) -0.0011(3) 0.0021(3)
P002 0.0255(4) 0.0207(4) 0.0262(4) 0.0089(3) 0.0000(3) 0.0031(3)
Al03 0.0189(4) 0.0196(4) 0.0291(5) 0.0075(3) 0.0013(3) 0.0018(3)
Al04 0.0322(5) 0.0289(5) 0.0352(5) 0.0099(4) 0.0002(4) 0.0059(4)
F005 0.0367(11) 0.0360(10) 0.0500(12) 0.0162(9) 0.0161(9) 0.0093(8)
F006 0.0566(13) 0.0362(10) 0.0380(11) 0.0097(8) 0.0011(9) 0.0144(9)
F007 0.0396(12) 0.0534(12) 0.0613(14) 0.0340(11) 0.0223(10) 0.0198(10)
F008 0.0373(11) 0.0302(10) 0.0690(15) 0.0029(9) -0.0126(10) -0.0002(9)
F009 0.0362(11) 0.0333(10) 0.0691(14) 0.0055(10) 0.0050(10) 0.0117(9)
F00A 0.0387(11) 0.0346(10) 0.0551(13) 0.0045(9) 0.0016(9) -0.0037(9)
F00B 0.0500(13) 0.0422(12) 0.0744(16) 0.0365(11) 0.0213(11) 0.0082(10)
F00C 0.0455(12) 0.0727(15) 0.0372(11) 0.0262(10) 0.0090(9) 0.0138(11)
F00D 0.0602(14) 0.0344(11) 0.0774(16) 0.0261(11) 0.0128(12) 0.0240(10)
F00E 0.0553(14) 0.0381(11) 0.0731(16) 0.0242(11) 0.0129(12) 0.0164(10)
F00F 0.0445(12) 0.0536(13) 0.0674(14) 0.0211(11) 0.0189(11) 0.0282(10)
F00G 0.0412(12) 0.0406(11) 0.0674(15) 0.0070(10) -0.0212(11) 0.0042(9)
F00H 0.0504(14) 0.0637(14) 0.0480(13) -0.0135(11) 0.0069(11) -0.0052(11)
F00I 0.0505(13) 0.0630(14) 0.0378(12) 0.0043(10) 0.0026(10) 0.0105(11)
F00J 0.0470(13) 0.0408(12) 0.0824(17) 0.0058(11) -0.0269(12) 0.0096(10)
F00K 0.0304(12) 0.0726(16) 0.0723(16) 0.0150(13) -0.0053(11) -0.0166(11)
F00L 0.0458(13) 0.0820(17) 0.0711(16) 0.0522(14) 0.0034(12) 0.0058(12)
F00M 0.0570(15) 0.0287(11) 0.110(2) 0.0011(12) 0.0226(14) 0.0131(10)
F00N 0.0522(14) 0.0742(16) 0.0511(14) -0.0173(12) -0.0030(11) -0.0013(12)
F00O 0.0545(14) 0.0592(14) 0.0683(16) -0.0213(12) 0.0103(12) 0.0137(12)
F00P 0.0647(16) 0.0303(11) 0.105(2) 0.0206(12) -0.0248(14) 0.0075(11)
N00Q 0.0201(12) 0.0193(11) 0.0239(12) 0.0068(9) 0.0002(10) 0.0010(9)
N00R 0.0229(13) 0.0223(12) 0.0259(13) 0.0098(10) 0.0002(10) 0.0006(10)
F00S 0.0467(14) 0.0587(15) 0.0872(19) -0.0020(13) 0.0165(13) -0.0111(12)
F00T 0.0377(13) 0.0869(18) 0.0698(16) 0.0286(14) -0.0060(11) 0.0158(12)
F00U 0.0531(15) 0.0304(11) 0.111(2) 0.0150(12) -0.0245(14) -0.0082(10)
F00V 0.0448(14) 0.0694(16) 0.107(2) 0.0146(15) 0.0108(14) 0.0356(12)
F00W 0.0393(13) 0.107(2) 0.0679(16) 0.0379(15) 0.0153(12) 0.0072(13)
F00X 0.0554(15) 0.0934(19) 0.0652(16) 0.0505(14) -0.0067(12) 0.0154(14)
F00Y 0.0205(11) 0.112(2) 0.099(2) 0.0273(17) 0.0022(12) 0.0157(13)
F00Z 0.0627(16) 0.0904(19) 0.0722(17) 0.0333(15) 0.0351(14) 0.0169(14)
N010 0.0257(13) 0.0221(12) 0.0296(14) 0.0091(10) 0.0025(10) 0.0033(10)
F011 0.0704(18) 0.141(3) 0.0379(14) -0.0044(15) 0.0099(12) 0.0206(18)
N012 0.0384(16) 0.0356(15) 0.0336(15) 0.0106(12) 0.0027(13) -0.0049(13)
C013 0.0267(16) 0.0184(14) 0.0309(16) 0.0056(12) 0.0021(13) -0.0001(12)
C014 0.0227(15) 0.0243(14) 0.0266(15) 0.0073(12) -0.0004(12) 0.0004(12)
C015 0.0230(15) 0.0219(14) 0.0296(16) 0.0074(12) 0.0034(12) 0.0033(12)
C016 0.0270(16) 0.0222(14) 0.0325(16) 0.0123(12) -0.0013(13) 0.0033(12)
C017 0.0307(17) 0.0240(15) 0.0293(16) 0.0086(12) 0.0030(13) 0.0036(13)
C018 0.0256(16) 0.0235(15) 0.0283(16) 0.0052(12) -0.0020(13) 0.0010(12)
C019 0.0203(15) 0.0220(14) 0.0374(17) 0.0070(13) -0.0043(13) 0.0004(12)
C01A 0.0224(15) 0.0224(14) 0.0313(16) 0.0066(12) 0.0002(12) 0.0020(12)
C01B 0.0218(15) 0.0311(16) 0.0344(17) 0.0139(13) 0.0039(13) 0.0033(13)
C01C 0.0307(17) 0.0260(15) 0.0327(17) 0.0088(13) 0.0054(13) 0.0077(13)
C01D 0.0224(15) 0.0215(14) 0.0287(16) 0.0048(12) -0.0015(12) 0.0022(12)
C01E 0.0233(16) 0.0257(15) 0.0378(18) 0.0078(13) 0.0053(13) 0.0013(12)
C01F 0.0368(18) 0.0268(16) 0.0307(17) 0.0065(13) 0.0077(14) 0.0086(14)
C01G 0.0289(17) 0.0260(16) 0.0379(18) 0.0138(13) 0.0064(14) 0.0021(13)
C01H 0.0352(19) 0.0316(17) 0.0357(18) 0.0079(14) 0.0029(14) 0.0085(14)
C01I 0.0253(16) 0.0320(17) 0.0401(19) 0.0105(14) -0.0056(14) 0.0038(13)
C01J 0.044(2) 0.0334(17) 0.0274(16) 0.0101(13) 0.0011(14) 0.0098(15)
C01K 0.0243(17) 0.0403(19) 0.0422(19) 0.0115(15) 0.0052(14) 0.0073(14)
C01L 0.0277(17) 0.0254(15) 0.0395(18) 0.0081(13) 0.0027(14) 0.0036(13)
C01M 0.0301(18) 0.0354(18) 0.0359(18) 0.0012(14) -0.0013(14) 0.0075(14)
C01N 0.0335(18) 0.0360(18) 0.0394(19) 0.0018(14) -0.0023(15) 0.0114(15)
C01O 0.0316(18) 0.0350(17) 0.0344(18) 0.0102(14) -0.0021(14) 0.0038(14)
C01P 0.0312(18) 0.0305(16) 0.0398(19) 0.0089(14) -0.0006(14) 0.0075(14)
C01Q 0.0356(18) 0.0314(17) 0.0314(17) 0.0024(13) -0.0029(14) 0.0070(14)
C01R 0.0324(18) 0.0359(18) 0.048(2) 0.0161(15) 0.0133(16) 0.0112(15)
C01S 0.0405(19) 0.0226(15) 0.044(2) -0.0002(14) 0.0065(15) 0.0077(14)
C01T 0.0334(18) 0.0296(17) 0.046(2) 0.0126(14) 0.0105(15) 0.0058(14)
C01U 0.0278(17) 0.0372(18) 0.0388(18) 0.0137(14) 0.0030(14) 0.0017(14)
C01V 0.0269(18) 0.044(2) 0.043(2) 0.0013(16) 0.0011(15) 0.0029(15)
C01W 0.0325(18) 0.0380(18) 0.043(2) 0.0078(15) -0.0068(15) 0.0082(15)
C01X 0.0365(19) 0.0285(17) 0.0397(19) -0.0003(14) -0.0038(15) 0.0019(14)
C01Y 0.0350(19) 0.0239(16) 0.056(2) 0.0097(15) 0.0037(16) -0.0018(14)
C01Z 0.050(2) 0.0362(18) 0.0293(17) -0.0008(14) 0.0047(15) 0.0088(16)
C020 0.0319(18) 0.0282(16) 0.047(2) 0.0163(14) 0.0062(15) 0.0022(14)
C021 0.0385(19) 0.0241(16) 0.052(2) 0.0134(15) 0.0000(16) 0.0090(14)
C022 0.044(2) 0.0426(19) 0.0267(17) 0.0086(14) 0.0026(15) 0.0139(16)
C023 0.0318(18) 0.0274(17) 0.060(2) 0.0045(16) -0.0067(16) 0.0088(14)
C024 0.038(2) 0.0370(18) 0.041(2) 0.0071(15) 0.0037(16) 0.0038(15)
C025 0.0340(18) 0.0346(18) 0.0399(19) 0.0109(14) 0.0002(15) 0.0077(15)
C026 0.0394(19) 0.0247(16) 0.0432(19) 0.0133(14) 0.0100(15) 0.0096(14)
C027 0.0329(18) 0.0270(16) 0.0314(17) 0.0051(13) 0.0041(14) 0.0009(13)
C028 0.0263(17) 0.0280(16) 0.047(2) 0.0050(14) 0.0019(14) 0.0056(13)
C029 0.054(2) 0.0297(17) 0.0334(18) 0.0041(14) 0.0151(16) 0.0074(16)
C02A 0.037(2) 0.0406(19) 0.043(2) 0.0179(16) 0.0032(16) 0.0096(16)
C02B 0.0357(19) 0.0307(17) 0.0390(19) 0.0147(14) -0.0012(15) 0.0038(14)
C02C 0.039(2) 0.0335(18) 0.045(2) 0.0210(15) 0.0003(16) 0.0047(15)
C02D 0.0300(19) 0.0273(17) 0.069(3) 0.0170(17) -0.0089(17) 0.0053(14)
C02E 0.0325(19) 0.042(2) 0.046(2) 0.0089(16) -0.0114(16) 0.0039(16)
C02F 0.049(2) 0.0362(19) 0.044(2) 0.0150(15) 0.0201(17) 0.0133(16)
C02G 0.0282(17) 0.0368(18) 0.047(2) 0.0108(15) 0.0076(15) 0.0130(14)
C02H 0.042(2) 0.0372(19) 0.059(2) 0.0096(17) 0.0212(18) 0.0032(16)
C02I 0.051(2) 0.049(2) 0.039(2) 0.0222(17) -0.0001(17) 0.0117(18)
C02J 0.0298(18) 0.0337(18) 0.058(2) 0.0116(17) 0.0029(16) 0.0051(15)
C02K 0.044(2) 0.0384(19) 0.046(2) 0.0202(16) -0.0032(17) 0.0083(16)
C02L 0.037(2) 0.050(2) 0.0368(19) 0.0031(16) -0.0033(16) 0.0067(17)
C02M 0.0231(17) 0.058(2) 0.046(2) 0.0183(18) -0.0022(15) -0.0069(16)
C02N 0.0285(18) 0.0250(17) 0.078(3) -0.0036(17) 0.0082(18) 0.0060(14)
C02O 0.0261(17) 0.0414(19) 0.047(2) 0.0096(16) -0.0029(15) -0.0006(15)
C02P 0.0332(19) 0.0322(18) 0.054(2) 0.0055(16) -0.0040(16) -0.0099(15)
C02Q 0.0316(19) 0.045(2) 0.054(2) -0.0101(18) 0.0067(17) 0.0052(16)
C02R 0.0306(19) 0.047(2) 0.056(2) 0.0209(18) -0.0025(17) 0.0085(16)
C02S 0.0328(19) 0.0332(18) 0.054(2) 0.0040(16) -0.0111(16) 0.0079(15)
C02T 0.0305(19) 0.052(2) 0.047(2) 0.0094(17) -0.0053(16) 0.0140(17)
C02U 0.035(2) 0.046(2) 0.052(2) 0.0091(17) 0.0044(17) 0.0163(16)
C02V 0.035(2) 0.051(2) 0.047(2) 0.0157(17) 0.0086(16) 0.0059(17)
C02W 0.033(2) 0.057(2) 0.062(3) 0.019(2) 0.0114(18) 0.0239(18)
C02X 0.050(2) 0.0285(18) 0.060(2) 0.0099(16) -0.0102(19) 0.0103(16)
C02Y 0.042(2) 0.039(2) 0.059(3) 0.0091(18) 0.0062(18) 0.0040(17)
C02Z 0.054(3) 0.042(2) 0.056(2) 0.0297(18) 0.0018(19) 0.0003(18)
C030 0.0178(17) 0.080(3) 0.058(2) 0.026(2) 0.0019(16) 0.0111(19)
C031 0.048(2) 0.061(2) 0.051(2) 0.027(2) 0.0175(19) 0.016(2)
C032 0.043(2) 0.0314(18) 0.062(3) 0.0047(17) -0.0135(19) -0.0029(16)
C033 0.062(3) 0.041(2) 0.053(2) 0.0206(18) 0.022(2) -0.0044(19)
C034 0.057(3) 0.076(3) 0.0302(19) 0.0102(19) 0.0063(18) 0.025(2)
C035 0.098(4) 0.039(2) 0.078(4) 0.001(2) -0.018(3) 0.010(3)
C036 0.077(4) 0.062(3) 0.080(4) 0.010(3) -0.018(3) 0.029(3)
C037 0.106(5) 0.065(3) 0.081(4) -0.015(3) -0.041(4) 0.036(3)
C038 0.131(6) 0.079(4) 0.085(5) -0.023(4) -0.052(4) 0.054(4)
C039 0.099(5) 0.102(5) 0.095(5) 0.032(4) -0.001(4) 0.034(4)
C03A 0.124(6) 0.127(6) 0.073(4) 0.003(4) -0.013(4) 0.074(5)
C03C 0.105(5) 0.105(5) 0.113(5) 0.040(4) 0.000(4) 0.034(4)

loop_
_atom_type_symbol
_atom_type_description
_atom_type_scat_dispersion_real
_atom_type_scat_dispersion_imag
_atom_type_scat_source
C C 0.0181 0.0091 'International Tables Vol C Tables 4.2.6.8 and 6.1.1.4'
H H 0.0000 0.0000 'International Tables Vol C Tables 4.2.6.8 and 6.1.1.4'
Al Al 0.2130 0.2455 'International Tables Vol C Tables 4.2.6.8 and 6.1.1.4'
F F 0.0727 0.0534 'International Tables Vol C Tables 4.2.6.8 and 6.1.1.4'
N N 0.0311 0.0180 'International Tables Vol C Tables 4.2.6.8 and 6.1.1.4'
P P 0.2955 0.4335 'International Tables Vol C Tables 4.2.6.8 and 6.1.1.4'

loop_
_geom_angle_atom_site_label_1
_geom_angle_atom_site_label_2
_geom_angle_atom_site_label_3
_geom_angle
_geom_angle_site_symmetry_1
_geom_angle_site_symmetry_3
_geom_angle_publ_flag
N00Q P001 C013 112.09(13) . . ?
N00Q P001 C014 107.97(13) . . ?
N00Q P001 C019 108.45(13) . . ?
C013 P001 C014 106.18(14) . . ?
C013 P001 C019 111.08(14) . . ?
C014 P001 C019 111.04(13) . . ?
N00R P002 C015 113.11(13) . . ?
N00R P002 C016 108.71(14) . . ?
N00R P002 C017 106.00(14) . . ?
C016 P002 C015 109.97(14) . . ?
C017 P002 C015 108.56(14) . . ?
C017 P002 C016 110.44(14) . . ?
N00Q Al03 C01A 117.32(12) . . ?
N00Q Al03 C01B 110.54(11) . . ?
N00R Al03 N00Q 83.95(10) . . ?
N00R Al03 C01A 109.61(12) . . ?
N00R Al03 C01B 118.15(13) . . ?
C01B Al03 C01A 114.10(13) . . ?
C01H Al04 C01Q 111.67(14) . . ?
C01H Al04 C028 103.36(14) . . ?
C01Q Al04 C028 109.17(13) . . ?
C025 Al04 C01H 112.99(14) . . ?
C025 Al04 C01Q 106.43(14) . . ?
C025 Al04 C028 113.27(14) . . ?
P001 N00Q Al03 130.39(14) . . ?
C01D N00Q P001 121.02(19) . . ?
C01D N00Q Al03 107.87(18) . . ?
P002 N00R Al03 136.24(14) . . ?
N010 N00R P002 109.26(18) . . ?
N010 N00R Al03 114.08(18) . . ?
C01D N010 N00R 111.4(2) . . ?
C01C C013 P001 122.4(2) . . ?
C01C C013 C027 119.1(3) . . ?
C027 C013 P001 118.5(2) . . ?
C01I C014 P001 120.9(2) . . ?
C01I C014 C01L 120.6(3) . . ?
C01L C014 P001 118.4(2) . . ?
C01F C015 P002 121.1(2) . . ?
C01F C015 C01J 119.6(3) . . ?
C01J C015 P002 119.3(2) . . ?
C01N C016 P002 119.0(2) . . ?
C01N C016 C01O 119.6(3) . . ?
C01O C016 P002 121.4(3) . . ?
C01T C017 P002 118.6(2) . . ?
C01T C017 C02C 119.7(3) . . ?
C02C C017 P002 121.6(3) . . ?
N012 C018 C01D 179.7(4) . . ?
C01P C019 P001 118.0(2) . . ?
C02B C019 P001 122.2(3) . . ?
C02B C019 C01P 119.8(3) . . ?
C01E C01A Al03 123.1(2) . . ?
C01E C01A C01G 113.9(3) . . ?
C01G C01A Al03 122.8(2) . . ?
C01K C01B Al03 120.5(2) . . ?
C01U C01B Al03 125.0(2) . . ?
C01U C01B C01K 114.4(3) . . ?
C013 C01C H01C 120.1 . . ?
C01R C01C C013 119.9(3) . . ?
C01R C01C H01C 120.1 . . ?
N00Q C01D C018 122.3(3) . . ?
N010 C01D N00Q 122.5(3) . . ?
N010 C01D C018 115.2(3) . . ?
F005 C01E C01A 119.2(3) . . ?
F005 C01E C020 116.3(3) . . ?
C020 C01E C01A 124.4(3) . . ?
C015 C01F H01F 120.1 . . ?
C015 C01F C026 119.9(3) . . ?
C026 C01F H01F 120.1 . . ?
F007 C01G C01A 119.0(3) . . ?
F007 C01G C02G 117.4(3) . . ?
C02G C01G C01A 123.6(3) . . ?
C022 C01H Al04 119.2(2) . . ?
C022 C01H C02A 112.2(3) . . ?
C02A C01H Al04 128.5(3) . . ?
C014 C01I H01I 120.4 . . ?
C02O C01I C014 119.2(3) . . ?
C02O C01I H01I 120.4 . . ?
C015 C01J H01J 120.2 . . ?
C01Z C01J C015 119.7(3) . . ?
C01Z C01J H01J 120.2 . . ?
F009 C01K C01B 118.6(3) . . ?
F009 C01K C02W 117.5(3) . . ?
C02W C01K C01B 123.8(3) . . ?
C014 C01L H01L 120.2 . . ?
C01Y C01L C014 119.5(3) . . ?
C01Y C01L H01L 120.2 . . ?
F006 C01M C01V 114.7(3) . . ?
F006 C01M C028 121.0(3) . . ?
C028 C01M C01V 124.3(3) . . ?
C016 C01N H01N 120.0 . . ?
C02U C01N C016 120.0(3) . . ?
C02U C01N H01N 120.0 . . ?
C016 C01O H01O 120.2 . . ?
C02E C01O C016 119.5(3) . . ?
C02E C01O H01O 120.2 . . ?
C019 C01P H01P 120.0 . . ?
C023 C01P C019 120.0(3) . . ?
C023 C01P H01P 120.0 . . ?
C01W C01Q Al04 127.5(2) . . ?
C01X C01Q Al04 119.1(2) . . ?
C01X C01Q C01W 113.2(3) . . ?
C01C C01R H01R 119.7 . . ?
C02F C01R C01C 120.6(3) . . ?
C02F C01R H01R 119.7 . . ?
C01Z C01S H01S 119.8 . . ?
C026 C01S H01S 119.8 . . ?
C026 C01S C01Z 120.4(3) . . ?
C017 C01T H01T 120.0 . . ?
C02H C01T C017 119.9(3) . . ?
C02H C01T H01T 120.0 . . ?
F00A C01U C01B 119.6(3) . . ?
F00A C01U C02M 116.8(3) . . ?
C02M C01U C01B 123.6(3) . . ?
F00I C01V C01M 121.2(3) . . ?
F00I C01V C02Q 119.6(3) . . ?
C02Q C01V C01M 119.2(3) . . ?
F00G C01W C01Q 120.2(3) . . ?
F00G C01W C032 115.6(3) . . ?
C032 C01W C01Q 124.2(3) . . ?
F008 C01X C01Q 119.0(3) . . ?
F008 C01X C02S 116.0(3) . . ?
C01Q C01X C02S 125.0(3) . . ?
C01L C01Y H01Y 120.1 . . ?
C02P C01Y C01L 119.8(3) . . ?
C02P C01Y H01Y 120.1 . . ?
C01J C01Z H01Z 119.8 . . ?
C01S C01Z C01J 120.4(3) . . ?
C01S C01Z H01Z 119.8 . . ?
F00B C020 C01E 121.7(3) . . ?
F00B C020 C021 119.7(3) . . ?
C021 C020 C01E 118.6(3) . . ?
F00D C021 C020 120.7(3) . . ?
F00D C021 C02G 119.3(3) . . ?
C02G C021 C020 120.0(3) . . ?
F00C C022 C01H 117.5(3) . . ?
C02V C022 F00C 116.1(3) . . ?
C02V C022 C01H 126.4(3) . . ?
C01P C023 H023 120.1 . . ?
C02D C023 C01P 119.8(4) . . ?
C02D C023 H023 120.1 . . ?
F00H C024 C025 118.7(3) . . ?
C02Y C024 F00H 115.4(3) . . ?
C02Y C024 C025 125.8(4) . . ?
C024 C025 Al04 126.4(3) . . ?
C02L C025 Al04 121.2(3) . . ?
C02L C025 C024 112.3(3) . . ?
C01F C026 H026 120.0 . . ?
C01S C026 C01F 120.0(3) . . ?
C01S C026 H026 120.0 . . ?
C013 C027 H027 120.0 . . ?
C029 C027 C013 120.1(3) . . ?
C029 C027 H027 120.0 . . ?
C01M C028 Al04 124.8(2) . . ?
C02J C028 Al04 121.5(3) . . ?
C02J C028 C01M 113.6(3) . . ?
C027 C029 H029 119.7 . . ?
C02F C029 C027 120.6(3) . . ?
C02F C029 H029 119.7 . . ?
F00L C02A C01H 119.4(3) . . ?
F00L C02A C02I 116.5(3) . . ?
C02I C02A C01H 124.1(3) . . ?
C019 C02B H02B 120.4 . . ?
C019 C02B C02K 119.3(3) . . ?
C02K C02B H02B 120.4 . . ?
C017 C02C H02C 120.4 . . ?
C02Z C02C C017 119.2(3) . . ?
C02Z C02C H02C 120.4 . . ?
C023 C02D H02D 119.7 . . ?
C02K C02D C023 120.6(3) . . ?
C02K C02D H02D 119.7 . . ?
C01O C02E H02E 119.7 . . ?
C02R C02E C01O 120.5(3) . . ?
C02R C02E H02E 119.7 . . ?
C01R C02F H02F 120.1 . . ?
C029 C02F C01R 119.8(3) . . ?
C029 C02F H02F 120.1 . . ?
F00F C02G C01G 120.6(3) . . ?
F00F C02G C021 120.0(3) . . ?
C021 C02G C01G 119.5(3) . . ?
C01T C02H H02H 120.0 . . ?
C01T C02H C033 120.0(4) . . ?
C033 C02H H02H 120.0 . . ?
F00X C02I C02A 121.0(3) . . ?
F00X C02I C02T 118.8(3) . . ?
C02T C02I C02A 120.2(3) . . ?
F00E C02J C028 118.2(3) . . ?
F00E C02J C02N 117.8(3) . . ?
C028 C02J C02N 124.0(3) . . ?
C02B C02K H02K 119.7 . . ?
C02D C02K C02B 120.5(3) . . ?
C02D C02K H02K 119.7 . . ?
F00N C02L C025 118.3(3) . . ?
F00N C02L C034 116.8(3) . . ?
C034 C02L C025 124.9(4) . . ?
F00K C02M C01U 121.3(4) . . ?
F00K C02M C030 119.8(3) . . ?
C01U C02M C030 118.9(3) . . ?
F00M C02N C02J 120.8(4) . . ?
F00M C02N C02Q 119.6(4) . . ?
C02Q C02N C02J 119.5(3) . . ?
C01I C02O H02O 119.9 . . ?
C02P C02O C01I 120.2(3) . . ?
C02P C02O H02O 119.9 . . ?
C01Y C02P H02P 119.7 . . ?
C02O C02P C01Y 120.7(3) . . ?
C02O C02P H02P 119.7 . . ?
F00O C02Q C01V 119.5(4) . . ?
F00O C02Q C02N 121.1(3) . . ?
C01V C02Q C02N 119.3(3) . . ?
C02E C02R H02R 120.0 . . ?
C02E C02R C02U 120.1(3) . . ?
C02U C02R H02R 120.0 . . ?
F00J C02S C01X 122.0(3) . . ?
F00J C02S C02X 119.1(3) . . ?
C02X C02S C01X 118.8(3) . . ?
F00T C02T C02I 120.8(3) . . ?
F00T C02T C02V 120.5(3) . . ?
C02I C02T C02V 118.7(3) . . ?
C01N C02U H02U 119.9 . . ?
C02R C02U C01N 120.3(4) . . ?
C02R C02U H02U 119.9 . . ?
F00W C02V C022 122.2(3) . . ?
F00W C02V C02T 119.3(3) . . ?
C022 C02V C02T 118.5(3) . . ?
F00V C02W C01K 121.4(4) . . ?
F00V C02W C030 119.5(3) . . ?
C030 C02W C01K 119.1(3) . . ?
F00P C02X C02S 120.0(3) . . ?
F00P C02X C032 120.0(3) . . ?
C02S C02X C032 120.0(3) . . ?
F00S C02Y C024 122.5(4) . . ?
F00S C02Y C031 118.6(4) . . ?
C024 C02Y C031 118.8(4) . . ?
C02C C02Z H02Z 119.6 . . ?
C02C C02Z C033 120.9(3) . . ?
C033 C02Z H02Z 119.6 . . ?
F00Y C030 C02M 119.8(4) . . ?
F00Y C030 C02W 120.1(4) . . ?
C02W C030 C02M 120.1(3) . . ?
F00Z C031 C02Y 120.7(4) . . ?
F00Z C031 C034 120.7(4) . . ?
C02Y C031 C034 118.6(4) . . ?
F00U C032 C01W 120.9(3) . . ?
F00U C032 C02X 120.5(3) . . ?
C02X C032 C01W 118.7(3) . . ?
C02H C033 H033 119.9 . . ?
C02Z C033 C02H 120.2(3) . . ?
C02Z C033 H033 119.9 . . ?
F011 C034 C02L 121.2(4) . . ?
F011 C034 C031 119.2(4) . . ?
C02L C034 C031 119.5(4) . . ?
C036 C035 H035 118.8 . . ?
C036 C035 C039 122.4(6) . . ?
C039 C035 H035 118.8 . . ?
C035 C036 C037 118.7(6) . . ?
C035 C036 C03C 121.8(6) . . ?
C037 C036 C03C 119.4(6) . . ?
C036 C037 H037 120.1 . . ?
C038 C037 C036 119.9(7) . . ?
C038 C037 H037 120.1 . . ?
C037 C038 H038 118.6 . . ?
C037 C038 C03A 122.7(6) . . ?
C03A C038 H038 118.6 . . ?
C035 C039 H039 120.9 . . ?
C03A C039 C035 118.1(7) . . ?
C03A C039 H039 120.9 . . ?
C038 C03A H03A 120.9 . . ?
C039 C03A C038 118.1(7) . . ?
C039 C03A H03A 120.9 . . ?
C036 C03C H03B 109.5 . . ?
C036 C03C H03C 109.5 . . ?
C036 C03C H03D 109.5 . . ?
H03B C03C H03C 109.5 . . ?
H03B C03C H03D 109.5 . . ?
H03C C03C H03D 109.5 . . ?

loop_
_geom_bond_atom_site_label_1
_geom_bond_atom_site_label_2
_geom_bond_distance
_geom_bond_site_symmetry_2
_geom_bond_publ_flag
P001 N00Q 1.647(2) . ?
P001 C013 1.780(3) . ?
P001 C014 1.787(3) . ?
P001 C019 1.796(3) . ?
P002 N00R 1.647(2) . ?
P002 C015 1.794(3) . ?
P002 C016 1.793(3) . ?
P002 C017 1.779(3) . ?
Al03 N00Q 1.932(2) . ?
Al03 N00R 1.896(3) . ?
Al03 C01A 1.985(3) . ?
Al03 C01B 1.984(3) . ?
Al04 C01H 2.011(3) . ?
Al04 C01Q 2.013(3) . ?
Al04 C025 2.009(4) . ?
Al04 C028 2.021(4) . ?
F005 C01E 1.360(4) . ?
F006 C01M 1.348(4) . ?
F007 C01G 1.343(4) . ?
F008 C01X 1.364(4) . ?
F009 C01K 1.360(4) . ?
F00A C01U 1.356(4) . ?
F00B C020 1.344(4) . ?
F00C C022 1.368(4) . ?
F00D C021 1.347(3) . ?
F00E C02J 1.354(4) . ?
F00F C02G 1.354(4) . ?
F00G C01W 1.355(4) . ?
F00H C024 1.370(4) . ?
F00I C01V 1.360(4) . ?
F00J C02S 1.354(4) . ?
F00K C02M 1.349(4) . ?
F00L C02A 1.354(4) . ?
F00M C02N 1.351(4) . ?
F00N C02L 1.365(4) . ?
F00O C02Q 1.342(4) . ?
F00P C02X 1.353(4) . ?
N00Q C01D 1.398(4) . ?
N00R N010 1.411(3) . ?
F00S C02Y 1.345(4) . ?
F00T C02T 1.336(4) . ?
F00U C032 1.345(4) . ?
F00V C02W 1.353(4) . ?
F00W C02V 1.350(4) . ?
F00X C02I 1.350(4) . ?
F00Y C030 1.342(4) . ?
F00Z C031 1.339(4) . ?
N010 C01D 1.290(4) . ?
F011 C034 1.349(4) . ?
N012 C018 1.146(4) . ?
C013 C01C 1.396(4) . ?
C013 C027 1.406(4) . ?
C014 C01I 1.391(4) . ?
C014 C01L 1.395(4) . ?
C015 C01F 1.393(4) . ?
C015 C01J 1.394(4) . ?
C016 C01N 1.389(5) . ?
C016 C01O 1.397(4) . ?
C017 C01T 1.400(4) . ?
C017 C02C 1.400(4) . ?
C018 C01D 1.443(4) . ?
C019 C01P 1.396(5) . ?
C019 C02B 1.385(4) . ?
C01A C01E 1.382(4) . ?
C01A C01G 1.389(4) . ?
C01B C01K 1.383(4) . ?
C01B C01U 1.383(4) . ?
C01C H01C 0.9500 . ?
C01C C01R 1.392(4) . ?
C01E C020 1.376(4) . ?
C01F H01F 0.9500 . ?
C01F C026 1.395(4) . ?
C01G C02G 1.379(4) . ?
C01H C022 1.379(5) . ?
C01H C02A 1.396(4) . ?
C01I H01I 0.9500 . ?
C01I C02O 1.389(5) . ?
C01J H01J 0.9500 . ?
C01J C01Z 1.385(5) . ?
C01K C02W 1.373(5) . ?
C01L H01L 0.9500 . ?
C01L C01Y 1.387(4) . ?
C01M C01V 1.386(5) . ?
C01M C028 1.385(5) . ?
C01N H01N 0.9500 . ?
C01N C02U 1.386(5) . ?
C01O H01O 0.9500 . ?
C01O C02E 1.387(5) . ?
C01P H01P 0.9500 . ?
C01P C023 1.388(4) . ?
C01Q C01W 1.387(5) . ?
C01Q C01X 1.368(5) . ?
C01R H01R 0.9500 . ?
C01R C02F 1.385(5) . ?
C01S H01S 0.9500 . ?
C01S C01Z 1.382(5) . ?
C01S C026 1.370(5) . ?
C01T H01T 0.9500 . ?
C01T C02H 1.371(5) . ?
C01U C02M 1.374(5) . ?
C01V C02Q 1.364(5) . ?
C01W C032 1.380(5) . ?
C01X C02S 1.379(5) . ?
C01Y H01Y 0.9500 . ?
C01Y C02P 1.384(5) . ?
C01Z H01Z 0.9500 . ?
C020 C021 1.373(5) . ?
C021 C02G 1.362(5) . ?
C022 C02V 1.368(5) . ?
C023 H023 0.9500 . ?
C023 C02D 1.374(5) . ?
C024 C025 1.381(5) . ?
C024 C02Y 1.360(5) . ?
C025 C02L 1.378(5) . ?
C026 H026 0.9500 . ?
C027 H027 0.9500 . ?
C027 C029 1.386(5) . ?
C028 C02J 1.383(4) . ?
C029 H029 0.9500 . ?
C029 C02F 1.378(5) . ?
C02A C02I 1.376(5) . ?
C02B H02B 0.9500 . ?
C02B C02K 1.397(4) . ?
C02C H02C 0.9500 . ?
C02C C02Z 1.372(5) . ?
C02D H02D 0.9500 . ?
C02D C02K 1.369(5) . ?
C02E H02E 0.9500 . ?
C02E C02R 1.375(5) . ?
C02F H02F 0.9500 . ?
C02H H02H 0.9500 . ?
C02H C033 1.386(5) . ?
C02I C02T 1.369(5) . ?
C02J C02N 1.384(5) . ?
C02K H02K 0.9500 . ?
C02L C034 1.365(6) . ?
C02M C030 1.375(6) . ?
C02N C02Q 1.371(6) . ?
C02O H02O 0.9500 . ?
C02O C02P 1.380(5) . ?
C02P H02P 0.9500 . ?
C02R H02R 0.9500 . ?
C02R C02U 1.380(5) . ?
C02S C02X 1.357(5) . ?
C02T C02V 1.382(5) . ?
C02U H02U 0.9500 . ?
C02W C030 1.358(6) . ?
C02X C032 1.370(5) . ?
C02Y C031 1.374(6) . ?
C02Z H02Z 0.9500 . ?
C02Z C033 1.375(6) . ?
C031 C034 1.375(6) . ?
C033 H033 0.9500 . ?
C035 H035 0.9500 . ?
C035 C036 1.376(7) . ?
C035 C039 1.392(8) . ?
C036 C037 1.385(7) . ?
C036 C03C 1.475(8) . ?
C037 H037 0.9500 . ?
C037 C038 1.333(10) . ?
C038 H038 0.9500 . ?
C038 C03A 1.411(10) . ?
C039 H039 0.9500 . ?
C039 C03A 1.388(9) . ?
C03A H03A 0.9500 . ?
C03C H03B 0.9800 . ?
C03C H03C 0.9800 . ?
C03C H03D 0.9800 . ?

loop_
_geom_torsion_atom_site_label_1
_geom_torsion_atom_site_label_2
_geom_torsion_atom_site_label_3
_geom_torsion_atom_site_label_4
_geom_torsion
_geom_torsion_site_symmetry_1
_geom_torsion_site_symmetry_2
_geom_torsion_site_symmetry_3
_geom_torsion_site_symmetry_4
_geom_torsion_publ_flag
P001 N00Q C01D N010 -169.6(2) . . . . ?
P001 N00Q C01D C018 11.3(4) . . . . ?
P001 C013 C01C C01R 179.9(2) . . . . ?
P001 C013 C027 C029 -179.6(2) . . . . ?
P001 C014 C01I C02O -176.2(3) . . . . ?
P001 C014 C01L C01Y 176.6(3) . . . . ?
P001 C019 C01P C023 -178.3(3) . . . . ?
P001 C019 C02B C02K 177.9(3) . . . . ?
P002 N00R N010 C01D -177.8(2) . . . . ?
P002 C015 C01F C026 177.7(2) . . . . ?
P002 C015 C01J C01Z -176.7(3) . . . . ?
P002 C016 C01N C02U 178.5(3) . . . . ?
P002 C016 C01O C02E -177.8(3) . . . . ?
P002 C017 C01T C02H 177.8(3) . . . . ?
P002 C017 C02C C02Z -177.7(3) . . . . ?
Al03 N00Q C01D N010 1.6(3) . . . . ?
Al03 N00Q C01D C018 -177.5(2) . . . . ?
Al03 N00R N010 C01D -4.0(3) . . . . ?
Al03 C01A C01E F005 -4.6(4) . . . . ?
Al03 C01A C01E C020 175.6(3) . . . . ?
Al03 C01A C01G F007 5.9(4) . . . . ?
Al03 C01A C01G C02G -175.2(3) . . . . ?
Al03 C01B C01K F009 4.1(4) . . . . ?
Al03 C01B C01K C02W -175.3(3) . . . . ?
Al03 C01B C01U F00A -3.4(4) . . . . ?
Al03 C01B C01U C02M 174.7(3) . . . . ?
Al04 C01H C022 F00C 4.0(4) . . . . ?
Al04 C01H C022 C02V -177.1(3) . . . . ?
Al04 C01H C02A F00L -3.4(5) . . . . ?
Al04 C01H C02A C02I 176.3(3) . . . . ?
Al04 C01Q C01W F00G 6.6(5) . . . . ?
Al04 C01Q C01W C032 -172.0(3) . . . . ?
Al04 C01Q C01X F008 -3.5(5) . . . . ?
Al04 C01Q C01X C02S 174.1(3) . . . . ?
Al04 C025 C02L F00N 0.9(5) . . . . ?
Al04 C025 C02L C034 -178.6(3) . . . . ?
Al04 C028 C02J F00E -4.1(4) . . . . ?
Al04 C028 C02J C02N 174.5(3) . . . . ?
F005 C01E C020 F00B -0.8(5) . . . . ?
F005 C01E C020 C021 179.3(3) . . . . ?
F006 C01M C01V F00I 2.7(5) . . . . ?
F006 C01M C01V C02Q -177.8(3) . . . . ?
F006 C01M C028 Al04 3.8(5) . . . . ?
F006 C01M C028 C02J 178.4(3) . . . . ?
F007 C01G C02G F00F -1.0(5) . . . . ?
F007 C01G C02G C021 178.9(3) . . . . ?
F008 C01X C02S F00J -3.2(6) . . . . ?
F008 C01X C02S C02X 177.4(4) . . . . ?
F009 C01K C02W F00V 1.2(5) . . . . ?
F009 C01K C02W C030 179.8(3) . . . . ?
F00A C01U C02M F00K -0.6(5) . . . . ?
F00A C01U C02M C030 179.7(3) . . . . ?
F00B C020 C021 F00D 0.2(5) . . . . ?
F00B C020 C021 C02G -179.6(3) . . . . ?
F00C C022 C02V F00W -1.5(5) . . . . ?
F00C C022 C02V C02T 179.4(3) . . . . ?
F00D C021 C02G F00F 0.4(5) . . . . ?
F00D C021 C02G C01G -179.6(3) . . . . ?
F00E C02J C02N F00M 0.5(5) . . . . ?
F00E C02J C02N C02Q 179.0(3) . . . . ?
F00G C01W C032 F00U -0.7(6) . . . . ?
F00G C01W C032 C02X 178.4(4) . . . . ?
F00H C024 C025 Al04 -1.1(5) . . . . ?
F00H C024 C025 C02L -178.2(3) . . . . ?
F00H C024 C02Y F00S 0.3(5) . . . . ?
F00H C024 C02Y C031 179.7(3) . . . . ?
F00I C01V C02Q F00O -1.3(5) . . . . ?
F00I C01V C02Q C02N 178.5(3) . . . . ?
F00J C02S C02X F00P 0.7(6) . . . . ?
F00J C02S C02X C032 -178.5(4) . . . . ?
F00K C02M C030 F00Y -1.0(6) . . . . ?
F00K C02M C030 C02W 178.3(4) . . . . ?
F00L C02A C02I F00X 2.1(6) . . . . ?
F00L C02A C02I C02T -179.6(4) . . . . ?
F00M C02N C02Q F00O -1.4(5) . . . . ?
F00M C02N C02Q C01V 178.8(3) . . . . ?
F00N C02L C034 F011 0.5(6) . . . . ?
F00N C02L C034 C031 -178.2(3) . . . . ?
F00P C02X C032 F00U 0.5(7) . . . . ?
F00P C02X C032 C01W -178.6(4) . . . . ?
N00Q P001 C013 C01C 6.9(3) . . . . ?
N00Q P001 C013 C027 -171.5(2) . . . . ?
N00Q P001 C014 C01I -109.0(3) . . . . ?
N00Q P001 C014 C01L 74.8(3) . . . . ?
N00Q P001 C019 C01P 30.0(3) . . . . ?
N00Q P001 C019 C02B -149.1(3) . . . . ?
N00Q Al03 N00R P002 175.5(2) . . . . ?
N00Q Al03 N00R N010 3.98(18) . . . . ?
N00R P002 C015 C01F 23.5(3) . . . . ?
N00R P002 C015 C01J -157.5(2) . . . . ?
N00R P002 C016 C01N 25.7(3) . . . . ?
N00R P002 C016 C01O -155.8(2) . . . . ?
N00R P002 C017 C01T 72.9(3) . . . . ?
N00R P002 C017 C02C -108.9(3) . . . . ?
N00R N010 C01D N00Q 1.5(4) . . . . ?
N00R N010 C01D C018 -179.3(2) . . . . ?
F00S C02Y C031 F00Z -0.6(6) . . . . ?
F00S C02Y C031 C034 177.9(3) . . . . ?
F00T C02T C02V F00W -0.3(6) . . . . ?
F00T C02T C02V C022 178.8(3) . . . . ?
F00V C02W C030 F00Y -0.5(6) . . . . ?
F00V C02W C030 C02M -179.8(4) . . . . ?
F00X C02I C02T F00T -1.0(6) . . . . ?
F00X C02I C02T C02V 179.4(4) . . . . ?
F00Z C031 C034 F011 -0.1(6) . . . . ?
F00Z C031 C034 C02L 178.7(3) . . . . ?
C013 P001 N00Q Al03 120.81(18) . . . . ?
C013 P001 N00Q C01D -70.2(2) . . . . ?
C013 P001 C014 C01I 130.6(3) . . . . ?
C013 P001 C014 C01L -45.6(3) . . . . ?
C013 P001 C019 C01P 153.6(2) . . . . ?
C013 P001 C019 C02B -25.5(3) . . . . ?
C013 C01C C01R C02F 0.2(5) . . . . ?
C013 C027 C029 C02F -0.7(5) . . . . ?
C014 P001 N00Q Al03 4.2(2) . . . . ?
C014 P001 N00Q C01D 173.2(2) . . . . ?
C014 P001 C013 C01C 124.6(2) . . . . ?
C014 P001 C013 C027 -53.9(3) . . . . ?
C014 P001 C019 C01P -88.5(3) . . . . ?
C014 P001 C019 C02B 92.4(3) . . . . ?
C014 C01I C02O C02P -0.3(5) . . . . ?
C014 C01L C01Y C02P -0.3(5) . . . . ?
C015 P002 N00R Al03 125.3(2) . . . . ?
C015 P002 N00R N010 -63.0(2) . . . . ?
C015 P002 C016 C01N 150.0(2) . . . . ?
C015 P002 C016 C01O -31.5(3) . . . . ?
C015 P002 C017 C01T -48.9(3) . . . . ?
C015 P002 C017 C02C 129.4(3) . . . . ?
C015 C01F C026 C01S -0.7(5) . . . . ?
C015 C01J C01Z C01S -1.4(5) . . . . ?
C016 P002 N00R Al03 -112.3(2) . . . . ?
C016 P002 N00R N010 59.5(2) . . . . ?
C016 P002 C015 C01F -98.2(3) . . . . ?
C016 P002 C015 C01J 80.7(3) . . . . ?
C016 P002 C017 C01T -169.5(3) . . . . ?
C016 P002 C017 C02C 8.7(3) . . . . ?
C016 C01N C02U C02R -0.2(5) . . . . ?
C016 C01O C02E C02R -1.1(5) . . . . ?
C017 P002 N00R Al03 6.4(2) . . . . ?
C017 P002 N00R N010 178.21(18) . . . . ?
C017 P002 C015 C01F 140.8(3) . . . . ?
C017 P002 C015 C01J -40.2(3) . . . . ?
C017 P002 C016 C01N -90.2(3) . . . . ?
C017 P002 C016 C01O 88.3(3) . . . . ?
C017 C01T C02H C033 0.0(6) . . . . ?
C017 C02C C02Z C033 0.1(6) . . . . ?
C019 P001 N00Q Al03 -116.19(18) . . . . ?
C019 P001 N00Q C01D 52.8(3) . . . . ?
C019 P001 C013 C01C -114.6(2) . . . . ?
C019 P001 C013 C027 67.0(3) . . . . ?
C019 P001 C014 C01I 9.7(3) . . . . ?
C019 P001 C014 C01L -166.5(2) . . . . ?
C019 C01P C023 C02D 0.4(5) . . . . ?
C019 C02B C02K C02D 0.4(5) . . . . ?
C01A Al03 N00R P002 58.6(2) . . . . ?
C01A Al03 N00R N010 -112.91(19) . . . . ?
C01A C01E C020 F00B 178.9(3) . . . . ?
C01A C01E C020 C021 -0.9(5) . . . . ?
C01A C01G C02G F00F -179.9(3) . . . . ?
C01A C01G C02G C021 0.1(5) . . . . ?
C01B Al03 N00R P002 -74.4(2) . . . . ?
C01B Al03 N00R N010 114.1(2) . . . . ?
C01B C01K C02W F00V -179.4(3) . . . . ?
C01B C01K C02W C030 -0.8(6) . . . . ?
C01B C01U C02M F00K -178.6(3) . . . . ?
C01B C01U C02M C030 1.6(5) . . . . ?
C01C C013 C027 C029 1.9(4) . . . . ?
C01C C01R C02F C029 1.1(5) . . . . ?
C01E C01A C01G F007 -179.5(3) . . . . ?
C01E C01A C01G C02G -0.6(5) . . . . ?
C01E C020 C021 F00D -180.0(3) . . . . ?
C01E C020 C021 C02G 0.2(5) . . . . ?
C01F C015 C01J C01Z 2.3(5) . . . . ?
C01G C01A C01E F005 -179.2(3) . . . . ?
C01G C01A C01E C020 1.1(5) . . . . ?
C01H C022 C02V F00W 179.6(4) . . . . ?
C01H C022 C02V C02T 0.5(6) . . . . ?
C01H C02A C02I F00X -177.7(4) . . . . ?
C01H C02A C02I C02T 0.7(6) . . . . ?
C01I C014 C01L C01Y 0.3(5) . . . . ?
C01I C02O C02P C01Y 0.3(6) . . . . ?
C01J C015 C01F C026 -1.3(5) . . . . ?
C01K C01B C01U F00A -178.9(3) . . . . ?
C01K C01B C01U C02M -0.8(5) . . . . ?
C01K C02W C030 F00Y -179.1(4) . . . . ?
C01K C02W C030 C02M 1.5(6) . . . . ?
C01L C014 C01I C02O -0.1(5) . . . . ?
C01L C01Y C02P C02O 0.0(6) . . . . ?
C01M C01V C02Q F00O 179.3(3) . . . . ?
C01M C01V C02Q C02N -0.9(5) . . . . ?
C01M C028 C02J F00E -178.9(3) . . . . ?
C01M C028 C02J C02N -0.3(5) . . . . ?
C01N C016 C01O C02E 0.6(5) . . . . ?
C01O C016 C01N C02U 0.0(5) . . . . ?
C01O C02E C02R C02U 1.0(5) . . . . ?
C01P C019 C02B C02K -1.2(5) . . . . ?
C01P C023 C02D C02K -1.3(5) . . . . ?
C01Q C01W C032 F00U 177.9(4) . . . . ?
C01Q C01W C032 C02X -3.0(7) . . . . ?
C01Q C01X C02S F00J 179.2(4) . . . . ?
C01Q C01X C02S C02X -0.3(6) . . . . ?
C01T C017 C02C C02Z 0.5(5) . . . . ?
C01T C02H C033 C02Z 0.5(6) . . . . ?
C01U C01B C01K F009 179.8(3) . . . . ?
C01U C01B C01K C02W 0.4(5) . . . . ?
C01U C02M C030 F00Y 178.7(3) . . . . ?
C01U C02M C030 C02W -1.9(6) . . . . ?
C01V C01M C028 Al04 -175.0(3) . . . . ?
C01V C01M C028 C02J -0.4(5) . . . . ?
C01W C01Q C01X F008 -179.4(3) . . . . ?
C01W C01Q C01X C02S -1.8(6) . . . . ?
C01X C01Q C01W F00G -178.0(3) . . . . ?
C01X C01Q C01W C032 3.5(6) . . . . ?
C01X C02S C02X F00P -179.9(4) . . . . ?
C01X C02S C02X C032 1.0(7) . . . . ?
C01Z C01S C026 C01F 1.7(5) . . . . ?
C020 C021 C02G F00F -179.8(3) . . . . ?
C020 C021 C02G C01G 0.2(5) . . . . ?
C022 C01H C02A F00L 178.7(3) . . . . ?
C022 C01H C02A C02I -1.6(5) . . . . ?
C023 C02D C02K C02B 0.9(5) . . . . ?
C024 C025 C02L F00N 178.2(3) . . . . ?
C024 C025 C02L C034 -1.3(5) . . . . ?
C024 C02Y C031 F00Z -180.0(3) . . . . ?
C024 C02Y C031 C034 -1.5(6) . . . . ?
C025 C024 C02Y F00S -177.8(3) . . . . ?
C025 C024 C02Y C031 1.5(6) . . . . ?
C025 C02L C034 F011 -179.9(4) . . . . ?
C025 C02L C034 C031 1.3(6) . . . . ?
C026 C01S C01Z C01J -0.6(5) . . . . ?
C027 C013 C01C C01R -1.7(4) . . . . ?
C027 C029 C02F C01R -0.8(5) . . . . ?
C028 C01M C01V F00I -178.4(3) . . . . ?
C028 C01M C01V C02Q 1.0(5) . . . . ?
C028 C02J C02N F00M -178.2(3) . . . . ?
C028 C02J C02N C02Q 0.4(5) . . . . ?
C02A C01H C022 F00C -177.8(3) . . . . ?
C02A C01H C022 C02V 1.0(5) . . . . ?
C02A C02I C02T F00T -179.3(4) . . . . ?
C02A C02I C02T C02V 1.0(6) . . . . ?
C02B C019 C01P C023 0.8(5) . . . . ?
C02C C017 C01T C02H -0.5(5) . . . . ?
C02C C02Z C033 C02H -0.6(6) . . . . ?
C02E C02R C02U C01N -0.3(6) . . . . ?
C02I C02T C02V F00W 179.3(4) . . . . ?
C02I C02T C02V C022 -1.6(6) . . . . ?
C02J C02N C02Q F00O -179.9(3) . . . . ?
C02J C02N C02Q C01V 0.3(5) . . . . ?
C02S C02X C032 F00U 179.7(4) . . . . ?
C02S C02X C032 C01W 0.6(7) . . . . ?
C02Y C024 C025 Al04 177.0(3) . . . . ?
C02Y C024 C025 C02L -0.1(5) . . . . ?
C02Y C031 C034 F011 -178.6(4) . . . . ?
C02Y C031 C034 C02L 0.2(6) . . . . ?
C035 C036 C037 C038 0.7(7) . . . . ?
C035 C039 C03A C038 1.8(8) . . . . ?
C036 C035 C039 C03A -1.7(8) . . . . ?
C036 C037 C038 C03A -0.5(9) . . . . ?
C037 C038 C03A C039 -0.7(9) . . . . ?
C039 C035 C036 C037 0.5(7) . . . . ?
C039 C035 C036 C03C -179.7(5) . . . . ?
C03C C036 C037 C038 -179.2(5) . . . . ?

loop_
_smtbx_masks_void_nr
_smtbx_masks_void_average_x
_smtbx_masks_void_average_y
_smtbx_masks_void_average_z
_smtbx_masks_void_volume
_smtbx_masks_void_count_electrons
_smtbx_masks_void_content
1 0.000 0.000 0.500 212.3 54.2 None
2 -0.044 0.123 0.178 15.3 0.0 ?
3 0.044 0.877 0.822 15.3 0.0 ?
4 0.343 0.343 0.662 13.5 0.3 ?
5 0.657 0.657 0.338 13.5 0.3 ?
